data_7229627
loop_
_publ_author_name
'Wu, Wei-Ping'
'Wu, Jian'
'Liu, Jian-Qiang'
'Trivedi, Manoj'
'Kumar, Abhinav'

_publ_section_title
;
 Fabrication of a new metal--organic framework for sensitive sensing of
 nitroaromatics and efficient dye adsorption
;
_journal_issue 86
_journal_name_full 'RSC Advances'
_journal_page_first 54522
_journal_paper_doi 10.1039/C7RA11221A
_journal_volume 7
_journal_year 2017
_chemical_formula_sum 'C62 H62 Cd4 N6 O22'
_chemical_formula_weight 1692.77
_space_group_crystal_system orthorhombic
_space_group_IT_number 18
_space_group_name_Hall 'P 2 2ab'
_space_group_name_H-M_alt 'P 21 21 2'
_symmetry_space_group_name_Hall 'P 2 2ab'
_symmetry_space_group_name_H-M 'P 21 21 2'
_atom_sites_solution_hydrogens geom
_audit_creation_method SHELXL-2016/6
_audit_update_record
;
2017-06-16 deposited with the CCDC.
2017-11-24 downloaded from the CCDC.
;
_cell_angle_alpha 90
_cell_angle_beta 90
_cell_angle_gamma 90
_cell_formula_units_Z 2
_cell_length_a 14.0179(19)
_cell_length_b 27.727(4)
_cell_length_c 14.0053(19)
_cell_measurement_temperature 296(2)
_cell_volume 5443.5(13)
_computing_structure_refinement 'SHELXL-2016/6 (Sheldrick, 2016)'
_diffrn_ambient_temperature 296(2)
_diffrn_measured_fraction_theta_full 0.999
_diffrn_measured_fraction_theta_max 0.973
_diffrn_radiation_type MoK\a
_diffrn_radiation_wavelength 0.71073
_diffrn_reflns_av_R_equivalents 0.0747
_diffrn_reflns_av_unetI/netI 0.0790
_diffrn_reflns_Laue_measured_fraction_full 0.999
_diffrn_reflns_Laue_measured_fraction_max 0.973
_diffrn_reflns_limit_h_max 14
_diffrn_reflns_limit_h_min -20
_diffrn_reflns_limit_k_max 40
_diffrn_reflns_limit_k_min -39
_diffrn_reflns_limit_l_max 20
_diffrn_reflns_limit_l_min -20
_diffrn_reflns_number 60770
_diffrn_reflns_point_group_measured_fraction_full 1.000
_diffrn_reflns_point_group_measured_fraction_max 0.974
_diffrn_reflns_theta_full 25.242
_diffrn_reflns_theta_max 31.595
_diffrn_reflns_theta_min 0.734
_exptl_absorpt_coefficient_mu 0.819
_exptl_crystal_density_diffrn 1.033
_exptl_crystal_F_000 1688
_refine_diff_density_max 2.778
_refine_diff_density_min -0.805
_refine_diff_density_rms 0.222
_refine_ls_abs_structure_details
;
 Twinning involves inversion, so Flack parameter cannot be determined
;
_refine_ls_extinction_method none
_refine_ls_goodness_of_fit_ref 1.074
_refine_ls_hydrogen_treatment constr
_refine_ls_matrix_type full
_refine_ls_number_parameters 530
_refine_ls_number_reflns 17117
_refine_ls_number_restraints 467
_refine_ls_restrained_S_all 1.073
_refine_ls_R_factor_all 0.1278
_refine_ls_R_factor_gt 0.0786
_refine_ls_shift/su_max 0.002
_refine_ls_shift/su_mean 0.000
_refine_ls_structure_factor_coef Fsqd
_refine_ls_weighting_details 'w=1/[\s^2^(Fo^2^)+(0.1238P)^2^] where P=(Fo^2^+2Fc^2^)/3'
_refine_ls_weighting_scheme calc
_refine_ls_wR_factor_gt 0.1879
_refine_ls_wR_factor_ref 0.2157
_reflns_Friedel_coverage 0.837
_reflns_Friedel_fraction_full 1.000
_reflns_Friedel_fraction_max 0.975
_reflns_number_gt 11088
_reflns_number_total 17117
_reflns_threshold_expression 'I > 2\s(I)'
_cod_data_source_file c7ra11221a2.cif
_cod_data_source_block P21212
_cod_original_cell_volume 5443.6(13)
_cod_database_code 7229627
_shelx_shelxl_version_number 2016/6
_shelx_space_group_comment
;
The symmetry employed for this shelxl refinement is uniquely defined
by the following loop, which should always be used as a source of
symmetry information in preference to the above space-group names.
They are only intended as comments.
;
_platon_squeeze_void_probe_radius 1.20

loop_
_space_group_symop_operation_xyz
'x, y, z'
'-x, -y, z'
'-x+1/2, y+1/2, -z'
'x+1/2, -y+1/2, -z'

loop_
_atom_site_label
_atom_site_type_symbol
_atom_site_fract_x
_atom_site_fract_y
_atom_site_fract_z
_atom_site_U_iso_or_equiv
_atom_site_adp_type
_atom_site_occupancy
_atom_site_site_symmetry_order
_atom_site_calc_flag
_atom_site_refinement_flags_posn
_atom_site_refinement_flags_adp
_atom_site_refinement_flags_occupancy
_atom_site_disorder_assembly
_atom_site_disorder_group
C1 C 0.3891(9) 0.2091(5) 0.1118(10) 0.049(3) Uani 1 1 d . . . . .
C2 C 0.4474(10) 0.1819(5) 0.0464(9) 0.048(3) Uani 1 1 d . . . . .
C3 C 0.5056(11) 0.2050(5) -0.0188(10) 0.051(3) Uani 1 1 d . . . . .
H3 H 0.506168 0.238476 -0.020769 0.061 Uiso 1 1 calc R U . . .
C4 C 0.5649(11) 0.1785(5) -0.0831(10) 0.049(3) Uani 1 1 d . . . . .
C5 C 0.5618(12) 0.1296(5) -0.0804(10) 0.052(3) Uani 1 1 d . . . . .
H5 H 0.600058 0.112249 -0.122533 0.063 Uiso 1 1 calc R U . . .
C6 C 0.5027(12) 0.1038(5) -0.0160(11) 0.057(3) Uani 1 1 d . U . . .
C7 C 0.4450(15) 0.1301(5) 0.0501(11) 0.065(5) Uani 1 1 d . . . . .
H7 H 0.407007 0.114145 0.094328 0.078 Uiso 1 1 calc R U . . .
C8 C 0.6359(10) 0.2040(5) -0.1442(9) 0.049(3) Uani 1 1 d . . . . .
C9 C 0.498(2) 0.0505(7) -0.015(2) 0.064(5) Uani 0.5 1 d G U P A -1
C10 C 0.581(2) 0.0254(8) -0.0391(18) 0.073(5) Uani 0.5 1 d G U P A -1
H10 H 0.635748 0.042110 -0.055656 0.087 Uiso 0.5 1 calc R U P A -1
C11 C 0.581(2) -0.0248(8) -0.039(2) 0.078(6) Uani 0.5 1 d G U P A -1
H11 H 0.635861 -0.041560 -0.054780 0.093 Uiso 0.5 1 calc R U P A -1
C9B C 0.498(2) -0.0498(7) -0.014(3) 0.076(6) Uani 0.5 1 d G U P A -1
C10B C 0.416(2) -0.0247(8) 0.010(2) 0.083(6) Uani 0.5 1 d G U P A -1
H10B H 0.361107 -0.041438 0.027045 0.100 Uiso 0.5 1 calc R U P A -1
C11B C 0.416(2) 0.0254(8) 0.0099(19) 0.076(6) Uani 0.5 1 d G U P A -1
H11B H 0.360993 0.042233 0.026169 0.092 Uiso 0.5 1 calc R U P A -1
C12 C 0.4499(11) 0.2819(5) 0.3661(10) 0.050(3) Uani 1 1 d . . . . .
C13 C 0.5094(10) 0.3155(5) 0.4227(10) 0.048(3) Uani 1 1 d . . . . .
C14 C 0.5831(10) 0.2991(5) 0.4775(11) 0.054(3) Uani 1 1 d . . . . .
H14 H 0.597812 0.266435 0.478539 0.065 Uiso 1 1 calc R U . . .
C15 C 0.6386(10) 0.3329(5) 0.5341(11) 0.056(3) Uani 1 1 d . . . . .
C16 C 0.6208(10) 0.3814(5) 0.5236(12) 0.055(3) Uani 1 1 d . . . . .
H16 H 0.659841 0.403822 0.553857 0.067 Uiso 1 1 calc R U . . .
C17 C 0.5447(12) 0.3970(5) 0.4682(13) 0.063(4) Uani 1 1 d . U . . .
C18 C 0.4901(10) 0.3651(5) 0.4158(13) 0.058(4) Uani 1 1 d . . . . .
H18 H 0.441322 0.376248 0.376522 0.069 Uiso 1 1 calc R U . . .
C19 C 0.7186(12) 0.3155(5) 0.5952(11) 0.057(3) Uani 1 1 d . . . . .
C20 C 0.4839(17) 0.4723(9) 0.3895(13) 0.072(5) Uani 0.5 1 d G U P B -1
H20 H 0.470946 0.453470 0.336085 0.086 Uiso 0.5 1 calc R U P B -1
C21 C 0.5256(17) 0.4515(6) 0.4697(17) 0.066(5) Uani 0.5 1 d G U P B -1
C22 C 0.5450(18) 0.4797(9) 0.5495(13) 0.077(6) Uani 0.5 1 d G U P B -1
H22 H 0.572931 0.465780 0.603120 0.092 Uiso 0.5 1 calc R U P B -1
C20B C 0.5227(18) 0.5285(8) 0.5492(13) 0.075(6) Uani 0.5 1 d G U P B -1
H20B H 0.535709 0.547308 0.602631 0.090 Uiso 0.5 1 calc R U P B -1
C21B C 0.4810(16) 0.5492(7) 0.4691(18) 0.068(6) Uani 0.5 1 d G U P B -1
C22B C 0.4616(16) 0.5211(9) 0.3892(13) 0.074(6) Uani 0.5 1 d G U P B -1
H22B H 0.433724 0.534999 0.335596 0.089 Uiso 0.5 1 calc R U P B -1
O9 O 0.5052(11) 0.1342(5) 0.4539(11) 0.092(3) Uani 0.74(3) 1 d D U P C 1
C23 C 0.5884(17) 0.1368(9) 0.4742(19) 0.089(4) Uani 0.74(3) 1 d D U P C 1
H23 H 0.627519 0.152032 0.429906 0.107 Uiso 0.74(3) 1 calc R U P C 1
N1 N 0.6301(15) 0.1206(9) 0.5514(17) 0.090(5) Uani 0.74(3) 1 d D U P C 1
C24 C 0.584(2) 0.0926(12) 0.626(2) 0.099(7) Uani 0.74(3) 1 d D U P C 1
H24A H 0.629648 0.085151 0.674792 0.148 Uiso 0.74(3) 1 calc R U P C 1
H24B H 0.532640 0.110994 0.652790 0.148 Uiso 0.74(3) 1 calc R U P C 1
H24C H 0.559521 0.063278 0.599112 0.148 Uiso 0.74(3) 1 calc R U P C 1
C25 C 0.728(2) 0.1268(13) 0.575(3) 0.110(8) Uani 0.74(3) 1 d D U P C 1
H25A H 0.741054 0.111642 0.635440 0.165 Uiso 0.74(3) 1 calc R U P C 1
H25B H 0.767201 0.112400 0.526618 0.165 Uiso 0.74(3) 1 calc R U P C 1
H25C H 0.742467 0.160623 0.579549 0.165 Uiso 0.74(3) 1 calc R U P C 1
O9B O 0.5052(11) 0.1342(5) 0.4539(11) 0.092(3) Uani 0.26(3) 1 d D U P C 2
C23B C 0.580(3) 0.1441(18) 0.490(4) 0.091(5) Uani 0.26(3) 1 d D U P C 2
H23B H 0.626706 0.156885 0.449969 0.109 Uiso 0.26(3) 1 calc R U P C 2
N1B N 0.603(4) 0.139(2) 0.579(4) 0.094(5) Uani 0.26(3) 1 d D U P C 2
C24B C 0.542(5) 0.117(3) 0.648(5) 0.094(9) Uani 0.26(3) 1 d D U P C 2
H24D H 0.572534 0.117024 0.709579 0.142 Uiso 0.26(3) 1 calc R U P C 2
H24E H 0.483550 0.135534 0.652537 0.142 Uiso 0.26(3) 1 calc R U P C 2
H24F H 0.527246 0.084802 0.629546 0.142 Uiso 0.26(3) 1 calc R U P C 2
C25B C 0.695(4) 0.150(3) 0.617(5) 0.090(9) Uani 0.26(3) 1 d D U P C 2
H25D H 0.696503 0.143599 0.683913 0.135 Uiso 0.26(3) 1 calc R U P C 2
H25E H 0.742640 0.130920 0.585087 0.135 Uiso 0.26(3) 1 calc R U P C 2
H25F H 0.708675 0.183739 0.606031 0.135 Uiso 0.26(3) 1 calc R U P C 2
O10 O 0.4062(12) 0.0825(4) 0.2815(11) 0.094(3) Uani 0.5 1 d D U P C -1
C26 C 0.399(3) 0.0534(10) 0.342(3) 0.103(5) Uani 0.5 1 d D U P C -1
H26 H 0.408058 0.070080 0.398991 0.124 Uiso 0.5 1 calc R U P C -1
N2 N 0.383(3) 0.0100(9) 0.366(2) 0.114(5) Uani 0.5 1 d D U P C -1
C27 C 0.374(5) -0.0316(14) 0.306(3) 0.121(8) Uani 0.5 1 d D U P C -1
H27A H 0.362670 -0.059611 0.345155 0.182 Uiso 0.5 1 calc R U P C -1
H27B H 0.320889 -0.027113 0.263663 0.182 Uiso 0.5 1 calc R U P C -1
H27C H 0.431146 -0.036017 0.269988 0.182 Uiso 0.5 1 calc R U P C -1
C28 C 0.405(5) -0.0049(17) 0.461(3) 0.131(11) Uani 0.5 1 d D U P C -1
H28A H 0.389780 -0.038489 0.468570 0.196 Uiso 0.5 1 calc R U P C -1
H28B H 0.471702 -0.000086 0.473611 0.196 Uiso 0.5 1 calc R U P C -1
H28C H 0.368098 0.013708 0.505710 0.196 Uiso 0.5 1 calc R U P C -1
O10B O 0.4062(12) 0.0825(4) 0.2815(11) 0.094(3) Uani 0.5 1 d D U P C -2
C26B C 0.373(3) 0.0515(9) 0.332(3) 0.101(5) Uani 0.5 1 d D U P C -2
H26B H 0.359850 0.060503 0.394643 0.122 Uiso 0.5 1 calc R U P C -2
N2B N 0.353(3) 0.0074(9) 0.310(2) 0.101(5) Uani 0.5 1 d D U P C -2
C27B C 0.371(4) -0.0111(14) 0.217(3) 0.114(10) Uani 0.5 1 d D U P C -2
H27D H 0.351149 -0.044310 0.214351 0.172 Uiso 0.5 1 calc R U P C -2
H27E H 0.335360 0.007171 0.170855 0.172 Uiso 0.5 1 calc R U P C -2
H27F H 0.437589 -0.008877 0.203262 0.172 Uiso 0.5 1 calc R U P C -2
C28B C 0.332(4) -0.0272(14) 0.383(3) 0.117(8) Uani 0.5 1 d D U P C -2
H28D H 0.318554 -0.057866 0.353693 0.175 Uiso 0.5 1 calc R U P C -2
H28E H 0.385445 -0.030129 0.424626 0.175 Uiso 0.5 1 calc R U P C -2
H28F H 0.276995 -0.016713 0.418199 0.175 Uiso 0.5 1 calc R U P C -2
O11 O 0.5735(8) 0.1613(7) 0.2448(12) 0.103(4) Uani 1 1 d D U . . .
C29 C 0.6172(17) 0.1959(10) 0.216(2) 0.129(6) Uani 1 1 d D U . . .
H29 H 0.598677 0.225472 0.241585 0.155 Uiso 1 1 calc R U . . .
N3 N 0.6860(16) 0.1973(10) 0.1554(19) 0.145(6) Uani 1 1 d D U . . .
C30 C 0.718(3) 0.1500(13) 0.121(3) 0.167(11) Uani 1 1 d D U . . .
H30A H 0.769436 0.154320 0.076196 0.250 Uiso 1 1 calc R U . . .
H30B H 0.740260 0.131062 0.173953 0.250 Uiso 1 1 calc R U . . .
H30C H 0.666226 0.133734 0.090225 0.250 Uiso 1 1 calc R U . . .
C31 C 0.723(3) 0.2396(13) 0.112(3) 0.182(11) Uani 1 1 d D U . . .
H31A H 0.774369 0.231047 0.069767 0.273 Uiso 1 1 calc R U . . .
H31B H 0.673992 0.255688 0.077237 0.273 Uiso 1 1 calc R U . . .
H31C H 0.747449 0.260824 0.161025 0.273 Uiso 1 1 calc R U . . .
Cd1 Cd 0.27725(6) 0.25657(3) 0.24279(7) 0.0446(2) Uani 1 1 d . . . . .
Cd2 Cd 0.43070(7) 0.16204(4) 0.32315(8) 0.0513(2) Uani 1 1 d . . . . .
O1 O 0.3560(7) 0.1877(3) 0.1849(7) 0.052(2) Uani 1 1 d . . . . .
O2 O 0.3705(9) 0.2534(4) 0.0947(8) 0.069(3) Uani 1 1 d . . . . .
O3 O 0.6410(8) 0.2484(4) -0.1440(9) 0.067(3) Uani 1 1 d . . . . .
O4 O 0.6881(8) 0.1791(4) -0.1937(9) 0.066(3) Uani 1 1 d . . . . .
O5 O 0.3862(7) 0.3000(4) 0.3158(10) 0.066(3) Uani 1 1 d . . . . .
O6 O 0.4679(10) 0.2368(4) 0.3732(10) 0.073(3) Uani 1 1 d . . . . .
O7 O 0.7091(9) 0.2734(4) 0.6281(8) 0.065(3) Uani 1 1 d . . . . .
O8 O 0.7874(9) 0.3429(5) 0.6095(10) 0.075(3) Uani 1 1 d . . . . .

loop_
_atom_site_aniso_label
_atom_site_aniso_U_11
_atom_site_aniso_U_22
_atom_site_aniso_U_33
_atom_site_aniso_U_23
_atom_site_aniso_U_13
_atom_site_aniso_U_12
C1 0.048(7) 0.042(6) 0.059(8) -0.002(5) 0.013(6) -0.003(5)
C2 0.055(8) 0.038(6) 0.050(7) 0.002(5) 0.013(6) -0.004(5)
C3 0.069(8) 0.023(6) 0.060(8) 0.009(5) 0.001(6) -0.011(5)
C4 0.055(7) 0.041(6) 0.052(7) 0.007(5) 0.011(6) -0.011(6)
C5 0.069(8) 0.038(6) 0.049(7) -0.007(5) 0.012(7) -0.002(6)
C6 0.077(8) 0.024(5) 0.071(8) 0.000(5) 0.014(7) -0.010(5)
C7 0.109(14) 0.030(6) 0.056(8) 0.003(5) 0.024(9) -0.012(7)
C8 0.049(7) 0.049(7) 0.048(7) -0.008(5) 0.007(6) -0.011(5)
C9 0.096(10) 0.019(8) 0.078(10) -0.001(8) 0.012(10) -0.010(8)
C10 0.103(12) 0.028(8) 0.087(12) -0.002(9) 0.002(11) -0.010(9)
C11 0.111(13) 0.034(9) 0.089(13) -0.003(10) -0.007(12) -0.010(9)
C9B 0.113(13) 0.026(10) 0.087(13) 0.000(10) -0.007(13) -0.006(10)
C10B 0.117(13) 0.034(9) 0.099(14) 0.004(10) -0.002(12) -0.009(10)
C11B 0.110(12) 0.025(8) 0.094(13) -0.004(10) 0.010(12) -0.015(9)
C12 0.064(8) 0.041(7) 0.046(7) 0.001(5) -0.005(6) -0.009(6)
C13 0.053(7) 0.040(6) 0.052(7) -0.005(5) -0.006(6) 0.004(5)
C14 0.053(8) 0.035(6) 0.073(9) -0.007(6) -0.012(7) 0.006(5)
C15 0.045(6) 0.055(8) 0.068(9) -0.012(7) -0.014(6) 0.000(6)
C16 0.042(7) 0.058(8) 0.066(9) -0.009(7) -0.011(6) -0.002(6)
C17 0.066(8) 0.041(7) 0.083(9) -0.007(6) -0.011(7) 0.011(6)
C18 0.045(7) 0.038(6) 0.090(11) -0.002(6) -0.008(7) -0.005(5)
C19 0.065(8) 0.048(7) 0.058(8) -0.004(6) -0.012(8) -0.001(7)
C20 0.078(12) 0.047(9) 0.091(11) 0.000(10) -0.008(10) 0.006(10)
C21 0.070(9) 0.043(8) 0.085(10) -0.005(9) -0.009(9) 0.005(8)
C22 0.091(12) 0.047(9) 0.093(12) -0.006(10) -0.001(11) 0.007(10)
C20B 0.089(12) 0.045(10) 0.091(12) -0.013(10) 0.007(11) 0.008(10)
C21B 0.069(11) 0.044(10) 0.091(12) -0.008(11) 0.016(11) 0.009(9)
C22B 0.074(12) 0.050(10) 0.099(12) -0.003(11) 0.007(10) 0.010(10)
O9 0.103(7) 0.076(6) 0.097(7) 0.000(6) -0.027(6) 0.021(6)
C23 0.097(8) 0.074(8) 0.097(8) -0.004(7) -0.030(7) 0.017(7)
N1 0.095(9) 0.077(9) 0.097(9) -0.007(8) -0.038(8) 0.021(8)
C24 0.115(15) 0.091(14) 0.090(13) 0.000(12) -0.029(13) 0.019(13)
C25 0.107(14) 0.108(15) 0.114(15) -0.008(13) -0.046(13) 0.010(14)
O9B 0.103(7) 0.076(6) 0.097(7) 0.000(6) -0.027(6) 0.021(6)
C23B 0.099(9) 0.076(8) 0.098(9) -0.002(8) -0.031(8) 0.018(8)
N1B 0.100(10) 0.082(10) 0.099(10) -0.003(9) -0.034(9) 0.016(9)
C24B 0.107(17) 0.094(17) 0.081(17) -0.001(16) -0.037(16) 0.027(16)
C25B 0.091(17) 0.081(17) 0.097(17) -0.006(16) -0.041(16) 0.009(16)
O10 0.135(8) 0.042(5) 0.104(7) 0.013(5) 0.015(6) -0.005(5)
C26 0.143(10) 0.054(7) 0.112(9) 0.014(7) 0.012(9) -0.008(8)
N2 0.151(11) 0.068(8) 0.125(11) 0.014(9) 0.012(10) -0.009(9)
C27 0.151(17) 0.081(14) 0.133(16) 0.013(14) 0.004(16) -0.024(14)
C28 0.16(2) 0.093(18) 0.14(2) 0.010(18) -0.01(2) 0.013(19)
O10B 0.135(8) 0.042(5) 0.104(7) 0.013(5) 0.015(6) -0.005(5)
C26B 0.141(10) 0.051(7) 0.112(9) 0.014(7) 0.012(9) -0.008(8)
N2B 0.141(11) 0.051(7) 0.111(11) 0.021(8) 0.006(10) -0.020(9)
C27B 0.14(2) 0.064(16) 0.14(2) 0.015(16) -0.006(19) -0.013(17)
C28B 0.153(17) 0.072(13) 0.124(16) 0.018(14) -0.003(15) -0.017(14)
O11 0.042(5) 0.145(11) 0.122(10) -0.012(10) 0.019(7) -0.008(7)
C29 0.073(9) 0.180(14) 0.133(12) -0.009(12) 0.025(9) -0.020(10)
N3 0.091(10) 0.209(16) 0.135(13) -0.014(12) 0.024(9) -0.039(11)
C30 0.118(18) 0.23(3) 0.15(2) -0.01(2) 0.034(18) -0.02(2)
C31 0.15(2) 0.26(3) 0.134(19) 0.01(2) 0.033(18) -0.08(2)
Cd1 0.0435(4) 0.0366(3) 0.0539(5) 0.0034(4) -0.0026(4) 0.0032(3)
Cd2 0.0511(5) 0.0398(4) 0.0629(6) 0.0044(4) 0.0015(4) 0.0054(4)
O1 0.059(5) 0.046(5) 0.050(5) 0.006(4) 0.013(4) 0.003(4)
O2 0.093(8) 0.050(6) 0.065(6) 0.019(5) 0.037(5) 0.017(5)
O3 0.071(6) 0.033(5) 0.097(8) 0.012(5) 0.026(6) 0.001(4)
O4 0.068(6) 0.044(5) 0.086(8) 0.004(5) 0.029(6) -0.005(4)
O5 0.052(5) 0.054(6) 0.091(8) -0.003(5) -0.024(6) -0.008(4)
O6 0.095(8) 0.043(5) 0.082(7) -0.003(5) -0.022(6) -0.009(5)
O7 0.074(7) 0.058(6) 0.064(6) 0.014(5) -0.010(5) -0.002(5)
O8 0.068(6) 0.062(6) 0.096(8) 0.010(6) -0.040(6) -0.004(6)

loop_
_atom_type_symbol
_atom_type_description
_atom_type_scat_dispersion_real
_atom_type_scat_dispersion_imag
_atom_type_scat_source
C C 0.0033 0.0016 'International Tables Vol C Tables 4.2.6.8 and 6.1.1.4'
H H 0.0000 0.0000 'International Tables Vol C Tables 4.2.6.8 and 6.1.1.4'
Cd Cd -0.8075 1.2024 'International Tables Vol C Tables 4.2.6.8 and 6.1.1.4'
N N 0.0061 0.0033 'International Tables Vol C Tables 4.2.6.8 and 6.1.1.4'
O O 0.0106 0.0060 'International Tables Vol C Tables 4.2.6.8 and 6.1.1.4'

loop_
_geom_angle_atom_site_label_1
_geom_angle_atom_site_label_2
_geom_angle_atom_site_label_3
_geom_angle
_geom_angle_site_symmetry_1
_geom_angle_site_symmetry_3
O1 C1 O2 121.7(12) . .
O1 C1 C2 118.3(11) . .
O2 C1 C2 120.0(12) . .
O1 C1 Cd1 58.5(6) . .
O2 C1 Cd1 63.1(7) . .
C2 C1 Cd1 176.8(9) . .
C3 C2 C7 120.0(13) . .
C3 C2 C1 120.8(12) . .
C7 C2 C1 119.2(12) . .
C2 C3 C4 121.5(12) . .
C2 C3 H3 119.2 . .
C4 C3 H3 119.2 . .
C5 C4 C3 118.4(12) . .
C5 C4 C8 120.7(14) . .
C3 C4 C8 120.5(11) . .
C4 C5 C6 122.6(14) . .
C4 C5 H5 118.7 . .
C6 C5 H5 118.7 . .
C5 C6 C7 119.0(12) . .
C5 C6 C9 122.3(17) . .
C7 C6 C9 118.6(16) . .
C6 C7 C2 118.3(13) . .
C6 C7 H7 120.9 . .
C2 C7 H7 120.9 . .
O4 C8 O3 122.1(12) . .
O4 C8 C4 117.2(12) . .
O3 C8 C4 120.7(12) . .
O4 C8 Cd1 59.3(7) . 4
O3 C8 Cd1 63.1(7) . 4
C4 C8 Cd1 173.5(11) . 4
C10 C9 C11B 120.0 . .
C10 C9 C6 117.6(15) . .
C11B C9 C6 122.4(15) . .
C11 C10 C9 120.0 . .
C11 C10 H10 120.0 . .
C9 C10 H10 120.0 . .
C10 C11 C9B 120.0 . .
C10 C11 H11 120.0 . .
C9B C11 H11 120.0 . .
C10B C9B C11 120.0 . .
C9B C10B C11B 120.0 . .
C9B C10B H10B 120.0 . .
C11B C10B H10B 120.0 . .
C10B C11B C9 120.0 . .
C10B C11B H11B 120.0 . .
C9 C11B H11B 120.0 . .
O5 C12 O6 125.5(13) . .
O5 C12 C13 117.0(12) . .
O6 C12 C13 117.5(13) . .
C14 C13 C18 120.7(13) . .
C14 C13 C12 121.2(12) . .
C18 C13 C12 118.0(13) . .
C13 C14 C15 119.8(11) . .
C13 C14 H14 120.1 . .
C15 C14 H14 120.1 . .
C16 C15 C14 118.4(13) . .
C16 C15 C19 120.9(12) . .
C14 C15 C19 120.5(13) . .
C15 C16 C17 120.2(13) . .
C15 C16 H16 119.9 . .
C17 C16 H16 119.9 . .
C18 C17 C16 121.6(13) . .
C18 C17 C21 122.7(15) . .
C16 C17 C21 115.7(15) . .
C17 C18 C13 118.9(14) . .
C17 C18 H18 120.6 . .
C13 C18 H18 120.6 . .
O8 C19 O7 126.0(14) . .
O8 C19 C15 118.6(13) . .
O7 C19 C15 115.4(14) . .
C21 C20 C22B 120.0 . .
C21 C20 H20 120.0 . .
C22B C20 H20 120.0 . .
C22 C21 C20 120.0 . .
C22 C21 C17 121.9(17) . .
C20 C21 C17 118.0(17) . .
C21 C22 C20B 120.0 . .
C21 C22 H22 120.0 . .
C20B C22 H22 120.0 . .
C22 C20B C21B 120.0 . .
C22 C20B H20B 120.0 . .
C21B C20B H20B 120.0 . .
C20B C21B C22B 120.0 . .
C21B C22B C20 120.0 . .
C21B C22B H22B 120.0 . .
C20 C22B H22B 120.0 . .
C23 O9 Cd2 128.5(18) . .
O9 C23 N1 127(3) . .
O9 C23 H23 116.3 . .
N1 C23 H23 116.3 . .
C23 N1 C25 126(2) . .
C23 N1 C24 125(2) . .
C25 N1 C24 109(2) . .
N1 C24 H24A 109.5 . .
N1 C24 H24B 109.5 . .
H24A C24 H24B 109.5 . .
N1 C24 H24C 109.5 . .
H24A C24 H24C 109.5 . .
H24B C24 H24C 109.5 . .
N1 C25 H25A 109.5 . .
N1 C25 H25B 109.5 . .
H25A C25 H25B 109.5 . .
N1 C25 H25C 109.5 . .
H25A C25 H25C 109.5 . .
H25B C25 H25C 109.5 . .
C23B O9B Cd2 132(3) . .
O9B C23B N1B 127(4) . .
O9B C23B H23B 116.6 . .
N1B C23B H23B 116.6 . .
C23B N1B C25B 124(3) . .
C23B N1B C24B 123(3) . .
C25B N1B C24B 113(3) . .
N1B C24B H24D 109.5 . .
N1B C24B H24E 109.5 . .
H24D C24B H24E 109.5 . .
N1B C24B H24F 109.5 . .
H24D C24B H24F 109.5 . .
H24E C24B H24F 109.5 . .
N1B C25B H25D 109.5 . .
N1B C25B H25E 109.5 . .
H25D C25B H25E 109.5 . .
N1B C25B H25F 109.5 . .
H25D C25B H25F 109.5 . .
H25E C25B H25F 109.5 . .
C26 O10 Cd2 119(2) . .
O10 C26 N2 149(4) . .
O10 C26 H26 105.4 . .
N2 C26 H26 105.4 . .
C26 N2 C28 119(3) . .
C26 N2 C27 128(3) . .
C28 N2 C27 109(3) . .
N2 C27 H27A 109.5 . .
N2 C27 H27B 109.5 . .
H27A C27 H27B 109.5 . .
N2 C27 H27C 109.5 . .
H27A C27 H27C 109.5 . .
H27B C27 H27C 109.5 . .
N2 C28 H28A 109.5 . .
N2 C28 H28B 109.5 . .
H28A C28 H28B 109.5 . .
N2 C28 H28C 109.5 . .
H28A C28 H28C 109.5 . .
H28B C28 H28C 109.5 . .
C26B O10B Cd2 126(2) . .
O10B C26B N2B 128(3) . .
O10B C26B H26B 116.0 . .
N2B C26B H26B 116.0 . .
C26B N2B C27B 122(2) . .
C26B N2B C28B 120(3) . .
C27B N2B C28B 116(3) . .
N2B C27B H27D 109.5 . .
N2B C27B H27E 109.5 . .
H27D C27B H27E 109.5 . .
N2B C27B H27F 109.5 . .
H27D C27B H27F 109.5 . .
H27E C27B H27F 109.5 . .
N2B C28B H28D 109.5 . .
N2B C28B H28E 109.5 . .
H28D C28B H28E 109.5 . .
N2B C28B H28F 109.5 . .
H28D C28B H28F 109.5 . .
H28E C28B H28F 109.5 . .
C29 O11 Cd2 126.7(16) . .
O11 C29 N3 129(3) . .
O11 C29 H29 115.7 . .
N3 C29 H29 115.7 . .
C29 N3 C31 126(3) . .
C29 N3 C30 115(2) . .
C31 N3 C30 119(2) . .
N3 C30 H30A 109.5 . .
N3 C30 H30B 109.5 . .
H30A C30 H30B 109.5 . .
N3 C30 H30C 109.5 . .
H30A C30 H30C 109.5 . .
H30B C30 H30C 109.5 . .
N3 C31 H31A 109.5 . .
N3 C31 H31B 109.5 . .
H31A C31 H31B 109.5 . .
N3 C31 H31C 109.5 . .
H31A C31 H31C 109.5 . .
H31B C31 H31C 109.5 . .
O5 Cd1 O7 97.2(5) . 4_456
O5 Cd1 O4 95.3(4) . 4_455
O7 Cd1 O4 107.7(5) 4_456 4_455
O5 Cd1 O1 106.2(4) . .
O7 Cd1 O1 100.4(4) 4_456 .
O4 Cd1 O1 142.0(4) 4_455 .
O5 Cd1 O3 150.1(4) . 4_455
O7 Cd1 O3 96.2(5) 4_456 4_455
O4 Cd1 O3 55.0(4) 4_455 4_455
O1 Cd1 O3 97.5(4) . 4_455
O5 Cd1 O2 92.5(5) . .
O7 Cd1 O2 155.5(4) 4_456 .
O4 Cd1 O2 93.7(4) 4_455 .
O1 Cd1 O2 55.2(3) . .
O3 Cd1 O2 86.2(5) 4_455 .
O5 Cd1 C8 122.5(4) . 4_455
O7 Cd1 C8 105.0(4) 4_456 4_455
O4 Cd1 C8 27.4(4) 4_455 4_455
O1 Cd1 C8 120.4(4) . 4_455
O3 Cd1 C8 27.7(4) 4_455 4_455
O2 Cd1 C8 88.4(4) . 4_455
O5 Cd1 C1 100.2(4) . .
O7 Cd1 C1 127.9(4) 4_456 .
O4 Cd1 C1 119.0(5) 4_455 .
O1 Cd1 C1 27.5(4) . .
O3 Cd1 C1 92.4(4) 4_455 .
O2 Cd1 C1 27.7(4) . .
C8 Cd1 C1 106.0(4) 4_455 .
O8 Cd2 O9 93.0(6) 4_456 .
O8 Cd2 O9B 93.0(6) 4_456 .
O8 Cd2 O6 97.7(5) 4_456 .
O9 Cd2 O6 87.5(5) . .
O9B Cd2 O6 87.5(5) . .
O8 Cd2 O11 174.6(6) 4_456 .
O9 Cd2 O11 88.9(6) . .
O9B Cd2 O11 88.9(6) . .
O6 Cd2 O11 87.4(6) . .
O8 Cd2 O10 85.1(5) 4_456 .
O9 Cd2 O10 86.9(5) . .
O6 Cd2 O10 173.9(5) . .
O11 Cd2 O10 90.1(6) . .
O8 Cd2 O10B 85.1(5) 4_456 .
O9B Cd2 O10B 86.9(5) . .
O6 Cd2 O10B 173.9(5) . .
O11 Cd2 O10B 90.1(6) . .
O8 Cd2 O1 88.0(4) 4_456 .
O9 Cd2 O1 177.4(4) . .
O9B Cd2 O1 177.4(4) . .
O6 Cd2 O1 94.7(4) . .
O11 Cd2 O1 89.8(5) . .
O10 Cd2 O1 90.8(4) . .
O10B Cd2 O1 90.8(4) . .
C1 O1 Cd2 130.7(9) . .
C1 O1 Cd1 94.0(7) . .
Cd2 O1 Cd1 100.0(4) . .
C1 O2 Cd1 89.2(8) . .
C8 O3 Cd1 89.2(8) . 4
C8 O4 Cd1 93.3(8) . 4
C12 O5 Cd1 122.8(9) . .
C12 O6 Cd2 146.2(11) . .
C19 O7 Cd1 126.9(10) . 4_556
C19 O8 Cd2 137.0(10) . 4_556

loop_
_geom_bond_atom_site_label_1
_geom_bond_atom_site_label_2
_geom_bond_distance
_geom_bond_site_symmetry_2
C1 O1 1.273(16) .
C1 O2 1.278(17) .
C1 C2 1.441(19) .
C1 Cd1 2.749(13) .
C2 C3 1.381(18) .
C2 C7 1.436(18) .
C3 C4 1.43(2) .
C3 H3 0.9300 .
C4 C5 1.360(19) .
C4 C8 1.490(18) .
C5 C6 1.42(2) .
C5 H5 0.9300 .
C6 C7 1.43(2) .
C6 C9 1.48(2) .
C7 H7 0.9300 .
C8 O4 1.222(17) .
C8 O3 1.233(17) .
C8 Cd1 2.651(13) 4
C9 C10 1.3900 .
C9 C11B 1.3900 .
C10 C11 1.3900 .
C10 H10 0.9300 .
C11 C9B 1.3900 .
C11 H11 0.9300 .
C9B C10B 1.3900 .
C10B C11B 1.3900 .
C10B H10B 0.9300 .
C11B H11B 0.9300 .
C12 O5 1.242(17) .
C12 O6 1.278(17) .
C12 C13 1.482(19) .
C13 C14 1.36(2) .
C13 C18 1.404(18) .
C14 C15 1.452(19) .
C14 H14 0.9300 .
C15 C16 1.38(2) .
C15 C19 1.49(2) .
C16 C17 1.39(2) .
C16 H16 0.9300 .
C17 C18 1.38(2) .
C17 C21 1.54(2) .
C18 H18 0.9300 .
C19 O8 1.243(19) .
C19 O7 1.263(18) .
C20 C21 1.3900 .
C20 C22B 1.3900 .
C20 H20 0.9300 .
C21 C22 1.3900 .
C22 C20B 1.3900 .
C22 H22 0.9300 .
C20B C21B 1.3900 .
C20B H20B 0.9300 .
C21B C22B 1.3900 .
C22B H22B 0.9300 .
O9 C23 1.20(2) .
O9 Cd2 2.246(14) .
C23 N1 1.31(2) .
C23 H23 0.9300 .
N1 C25 1.43(2) .
N1 C24 1.45(2) .
C24 H24A 0.9600 .
C24 H24B 0.9600 .
C24 H24C 0.9600 .
C25 H25A 0.9600 .
C25 H25B 0.9600 .
C25 H25C 0.9600 .
O9B C23B 1.20(3) .
O9B Cd2 2.246(14) .
C23B N1B 1.30(3) .
C23B H23B 0.9300 .
N1B C25B 1.43(2) .
N1B C24B 1.43(2) .
C24B H24D 0.9600 .
C24B H24E 0.9600 .
C24B H24F 0.9600 .
C25B H25D 0.9600 .
C25B H25E 0.9600 .
C25B H25F 0.9600 .
O10 C26 1.17(2) .
O10 Cd2 2.308(12) .
C26 N2 1.27(2) .
C26 H26 0.9300 .
N2 C28 1.42(2) .
N2 C27 1.44(2) .
C27 H27A 0.9600 .
C27 H27B 0.9600 .
C27 H27C 0.9600 .
C28 H28A 0.9600 .
C28 H28B 0.9600 .
C28 H28C 0.9600 .
O10B C26B 1.21(2) .
O10B Cd2 2.308(12) .
C26B N2B 1.29(2) .
C26B H26B 0.9300 .
N2B C27B 1.42(2) .
N2B C28B 1.43(2) .
C27B H27D 0.9600 .
C27B H27E 0.9600 .
C27B H27F 0.9600 .
C28B H28D 0.9600 .
C28B H28E 0.9600 .
C28B H28F 0.9600 .
O11 C29 1.21(2) .
O11 Cd2 2.283(12) .
C29 N3 1.29(2) .
C29 H29 0.9300 .
N3 C31 1.42(2) .
N3 C30 1.47(2) .
C30 H30A 0.9600 .
C30 H30B 0.9600 .
C30 H30C 0.9600 .
C31 H31A 0.9600 .
C31 H31B 0.9600 .
C31 H31C 0.9600 .
Cd1 O5 2.198(10) .
Cd1 O7 2.208(10) 4_456
Cd1 O4 2.284(10) 4_455
Cd1 O1 2.351(9) .
Cd1 O3 2.363(10) 4_455
Cd1 O2 2.453(9) .
Cd2 O8 2.224(10) 4_456
Cd2 O6 2.250(10) .
Cd2 O1 2.312(11) .

loop_
_geom_torsion_atom_site_label_1
_geom_torsion_atom_site_label_2
_geom_torsion_atom_site_label_3
_geom_torsion_atom_site_label_4
_geom_torsion
_geom_torsion_site_symmetry_4
O1 C1 C2 C3 -162.5(14) .
O2 C1 C2 C3 19(2) .
O1 C1 C2 C7 17(2) .
O2 C1 C2 C7 -161.8(16) .
C7 C2 C3 C4 0(2) .
C1 C2 C3 C4 179.0(14) .
C2 C3 C4 C5 1(2) .
C2 C3 C4 C8 -172.3(14) .
C3 C4 C5 C6 0(3) .
C8 C4 C5 C6 173.1(14) .
C4 C5 C6 C7 -1(3) .
C4 C5 C6 C9 179(2) .
C5 C6 C7 C2 2(3) .
C9 C6 C7 C2 -178(2) .
C3 C2 C7 C6 -1(3) .
C1 C2 C7 C6 179.4(15) .
C5 C4 C8 O4 3(2) .
C3 C4 C8 O4 176.0(14) .
C5 C4 C8 O3 -177.4(16) .
C3 C4 C8 O3 -4(2) .
C5 C6 C9 C10 32(3) .
C7 C6 C9 C10 -148.3(17) .
C5 C6 C9 C11B -148.6(18) .
C7 C6 C9 C11B 31(3) .
C11B C9 C10 C11 0.0 .
C6 C9 C10 C11 180(3) .
C9 C10 C11 C9B 0.0 .
C10 C11 C9B C10B 0.0 .
C11 C9B C10B C11B 0.0 .
C9B C10B C11B C9 0.0 .
C10 C9 C11B C10B 0.0 .
C6 C9 C11B C10B -180(3) .
O5 C12 C13 C14 -177.7(15) .
O6 C12 C13 C14 3(2) .
O5 C12 C13 C18 0(2) .
O6 C12 C13 C18 -179.8(16) .
C18 C13 C14 C15 4(2) .
C12 C13 C14 C15 -178.4(14) .
C13 C14 C15 C16 -6(2) .
C13 C14 C15 C19 179.2(15) .
C14 C15 C16 C17 7(2) .
C19 C15 C16 C17 -178.5(16) .
C15 C16 C17 C18 -6(3) .
C15 C16 C17 C21 174.2(18) .
C16 C17 C18 C13 3(3) .
C21 C17 C18 C13 -176.6(19) .
C14 C13 C18 C17 -2(3) .
C12 C13 C18 C17 179.9(15) .
C16 C15 C19 O8 -25(2) .
C14 C15 C19 O8 149.8(16) .
C16 C15 C19 O7 155.2(16) .
C14 C15 C19 O7 -30(2) .
C22B C20 C21 C22 0.0 .
C22B C20 C21 C17 177(2) .
C18 C17 C21 C22 148.6(17) .
C16 C17 C21 C22 -31(2) .
C18 C17 C21 C20 -29(3) .
C16 C17 C21 C20 151.6(15) .
C20 C21 C22 C20B 0.0 .
C17 C21 C22 C20B -177(2) .
C21 C22 C20B C21B 0.0 .
C22 C20B C21B C22B 0.0 .
C20B C21B C22B C20 0.0 .
C21 C20 C22B C21B 0.0 .
Cd2 O9 C23 N1 179.3(17) .
O9 C23 N1 C25 -176(3) .
O9 C23 N1 C24 5(4) .
Cd2 O9B C23B N1B 155(3) .
O9B C23B N1B C25B 178(4) .
O9B C23B N1B C24B 4(5) .
Cd2 O10 C26 N2 177(5) .
O10 C26 N2 C28 166(6) .
O10 C26 N2 C27 7(7) .
Cd2 O10B C26B N2B 176(3) .
O10B C26B N2B C27B 1(5) .
O10B C26B N2B C28B 167(4) .
Cd2 O11 C29 N3 -164(3) .
O11 C29 N3 C31 168(3) .
O11 C29 N3 C30 -4(6) .
O2 C1 O1 Cd2 -108.2(15) .
C2 C1 O1 Cd2 73.1(16) .
Cd1 C1 O1 Cd2 -106.8(10) .
O2 C1 O1 Cd1 -1.4(16) .
C2 C1 O1 Cd1 179.9(11) .
O1 C1 O2 Cd1 1.3(15) .
C2 C1 O2 Cd1 -180.0(12) .
O4 C8 O3 Cd1 -6.1(16) 4
C4 C8 O3 Cd1 173.9(12) 4
O3 C8 O4 Cd1 6.3(16) 4
C4 C8 O4 Cd1 -173.7(11) 4
O6 C12 O5 Cd1 9(2) .
C13 C12 O5 Cd1 -171.0(10) .
O5 C12 O6 Cd2 3(3) .
C13 C12 O6 Cd2 -177.6(15) .
O8 C19 O7 Cd1 24(2) 4_556
C15 C19 O7 Cd1 -156.1(10) 4_556
O7 C19 O8 Cd2 8(3) 4_556
C15 C19 O8 Cd2 -172.1(12) 4_556

loop_
_platon_squeeze_void_nr
_platon_squeeze_void_average_x
_platon_squeeze_void_average_y
_platon_squeeze_void_average_z
_platon_squeeze_void_volume
_platon_squeeze_void_count_electrons
_platon_squeeze_void_content
1 -0.010 -0.004 0.000 2448 1240 ' '
